data_4003534
loop_
_publ_author_name
'Park, Geonju'
'Byun, Hye Ryung'
'Jang, Joon I.'
'Ok, Kang Min'

_publ_section_title
;
 Dimensionality--Band Gap--Third-Harmonic Generation Property Relationship
 in Novel Main-Group Metal Iodates
;
_journal_issue 8
_journal_name_full 'Chemistry of Materials'
_journal_page_first 3621
_journal_page_last 3630
_journal_paper_doi 10.1021/acs.chemmater.0c01054
_journal_volume 32
_journal_year 2020
_chemical_formula_moiety 'Ga H I6 O18, 2(Rb)'
_chemical_formula_sum 'Ga H I6 O18 Rb2'
_chemical_formula_weight 1291.07
_space_group_IT_number 2
_space_group_name_Hall '-P 1'
_space_group_name_H-M_alt 'P -1'
_symmetry_cell_setting triclinic
_symmetry_Int_Tables_number 2
_symmetry_space_group_name_Hall '-P 1'
_symmetry_space_group_name_H-M 'P -1'
_atom_sites_solution_hydrogens difmap
_atom_sites_solution_primary difmap
_atom_sites_solution_secondary direct
_cell_angle_alpha 99.145(2)
_cell_angle_beta 96.914(2)
_cell_angle_gamma 97.321(2)
_cell_formula_units_Z 1
_cell_length_a 7.6379(5)
_cell_length_b 7.6553(5)
_cell_length_c 7.6882(5)
_cell_measurement_reflns_used 9969
_cell_measurement_temperature 296(2)
_cell_measurement_theta_max 28.33
_cell_measurement_theta_min 2.71
_cell_measurement_wavelength 0.71076
_cell_volume 435.64(5)
_computing_cell_refinement 'SAINT V8.38A integration software'
_computing_data_collection 'Bruker APEX3 software'
_computing_data_reduction 'Bruker APEX3 software'
_computing_molecular_graphics 'Ortep for Windows (Farrugia, 2012)'
_computing_publication_material 'WinGX publication routines (Farrugia, 2012)'
_computing_structure_refinement 'SHELXL-2018/3 (Sheldrick, 2018)'
_computing_structure_solution 'SHELXT 2018/2 (Sheldrick, 2018)'
_diffrn_ambient_temperature 296(2)
_diffrn_detector 'PHOTON II CPAD detector'
_diffrn_measured_fraction_theta_full 0.997
_diffrn_measured_fraction_theta_max 0.995
_diffrn_measurement_device 'three-circle diffractometer'
_diffrn_measurement_device_type 'Bruker D8 QUEST'
_diffrn_measurement_method '\w scans'
_diffrn_orient_matrix_type 'x-axis to radiation source'
_diffrn_orient_matrix_UB_11 -0.124675
_diffrn_orient_matrix_UB_12 -0.050801
_diffrn_orient_matrix_UB_13 0.005886
_diffrn_orient_matrix_UB_21 -0.030895
_diffrn_orient_matrix_UB_22 -0.015993
_diffrn_orient_matrix_UB_23 -0.133512
_diffrn_orient_matrix_UB_31 0.03498
_diffrn_orient_matrix_UB_32 -0.122291
_diffrn_orient_matrix_UB_33 -0.006809
_diffrn_radiation_monochromator graphite
_diffrn_radiation_type MoK\a
_diffrn_radiation_wavelength 0.71073
_diffrn_reflns_av_R_equivalents 0.0365
_diffrn_reflns_av_unetI/netI 0.0213
_diffrn_reflns_Laue_measured_fraction_full 0.997
_diffrn_reflns_Laue_measured_fraction_max 0.995
_diffrn_reflns_limit_h_max 10
_diffrn_reflns_limit_h_min -10
_diffrn_reflns_limit_k_max 10
_diffrn_reflns_limit_k_min -10
_diffrn_reflns_limit_l_max 10
_diffrn_reflns_limit_l_min -10
_diffrn_reflns_number 15183
_diffrn_reflns_point_group_measured_fraction_full 0.997
_diffrn_reflns_point_group_measured_fraction_max 0.995
_diffrn_reflns_theta_full 25.242
_diffrn_reflns_theta_max 28.34
_diffrn_reflns_theta_min 2.712
_diffrn_source 'sealed x-ray tube'
_diffrn_standards_number 0
_exptl_absorpt_coefficient_mu 17.851
_exptl_absorpt_correction_T_max 0.746
_exptl_absorpt_correction_T_min 0.47
_exptl_absorpt_correction_type multi-scan
_exptl_absorpt_process_details
;
        SADABS-2016/2 - Bruker AXS area detector scaling and absorption correcti
;
_exptl_crystal_colour colourless
_exptl_crystal_density_diffrn 4.921
_exptl_crystal_density_method 'not measured'
_exptl_crystal_description block
_exptl_crystal_F_000 568
_exptl_crystal_size_max 0.146
_exptl_crystal_size_mid 0.132
_exptl_crystal_size_min 0.128
_refine_diff_density_max 2.416
_refine_diff_density_min -2.477
_refine_diff_density_rms 0.377
_refine_ls_extinction_method none
_refine_ls_goodness_of_fit_ref 1.266
_refine_ls_hydrogen_treatment refall
_refine_ls_matrix_type full
_refine_ls_number_constraints 0
_refine_ls_number_parameters 128
_refine_ls_number_reflns 2164
_refine_ls_number_restraints 2
_refine_ls_restrained_S_all 1.266
_refine_ls_R_factor_all 0.0396
_refine_ls_R_factor_gt 0.0392
_refine_ls_shift/su_max 0.001
_refine_ls_shift/su_mean 0
_refine_ls_structure_factor_coef Fsqd
_refine_ls_weighting_details 'w=1/[\s^2^(Fo^2^)+(0.0229P)^2^+16.0120P] where P=(Fo^2^+2Fc^2^)/3'
_refine_ls_weighting_scheme calc
_refine_ls_wR_factor_gt 0.0976
_refine_ls_wR_factor_ref 0.0978
_reflns_Friedel_coverage 0
_reflns_number_gt 2135
_reflns_number_total 2164
_reflns_threshold_expression 'I > 2\s(I)'
_cod_data_source_file cm0c01054_si_002.cif
_cod_data_source_block Rb2Ga(HIO3)(IO3)5
_cod_depositor_comments
;Adding full bibliography for 4003530--4003534.cif.

 Adding full bibliography for 4003530--4003534.cif.
;
_cod_database_code 4003534
_shelx_shelxl_version_number 2018/3

loop_
_symmetry_equiv_pos_as_xyz
'x, y, z'
'-x, -y, -z'

loop_
_atom_site_label
_atom_site_type_symbol
_atom_site_fract_x
_atom_site_fract_y
_atom_site_fract_z
_atom_site_U_iso_or_equiv
_atom_site_adp_type
_atom_site_occupancy
_atom_site_site_symmetry_order
_atom_site_calc_flag
_atom_site_refinement_flags_posn
_atom_site_refinement_flags_adp
_atom_site_refinement_flags_occupancy
_atom_site_disorder_assembly
_atom_site_disorder_group
I1 I 0.69207(7) 0.14753(8) 0.33072(7) 0.00922(14) Uani 1 1 d . . . . .
I2 I 0.66297(7) 0.29211(8) 0.85546(8) 0.00945(14) Uani 1 1 d . . . . .
I3 I 0.13316(8) 0.33934(8) 0.68669(8) 0.01130(15) Uani 1 1 d D . . . .
Rb1 Rb 0.16337(13) 0.17549(14) 0.15636(13) 0.0181(2) Uani 1 1 d . . . . .
Ga1 Ga 0.5 0.5 0.5 0.0085(3) Uani 1 2 d S . P . .
O1 O 0.5446(10) 0.3168(10) 0.3100(9) 0.0153(14) Uani 1 1 d . . . . .
O2 O 0.6898(11) 0.0776(11) 0.0973(10) 0.0196(15) Uani 1 1 d . . . . .
O3 O 0.9017(10) 0.3001(11) 0.3843(11) 0.0214(16) Uani 1 1 d . . . . .
O4 O 0.6709(9) 0.4310(10) 0.6838(10) 0.0142(13) Uani 1 1 d . . . . .
O5 O 0.6110(10) 0.0792(10) 0.7078(10) 0.0191(15) Uani 1 1 d . . . . .
O6 O 0.9010(9) 0.3113(11) 0.9074(10) 0.0186(15) Uani 1 1 d . . . . .
O7 O 0.2972(9) 0.3261(10) 0.5328(9) 0.0161(14) Uani 1 1 d . . . . .
O8 O 0.2854(10) 0.3689(11) 0.8872(10) 0.0199(16) Uani 1 1 d . . . . .
O9 O 0.0723(11) 0.0924(10) 0.6544(11) 0.0193(15) Uani 1 1 d D . . . .
H1 H 0.14(6) 0.057(10) 0.75(4) 0.2(3) Uiso 0.5 1 d D . P . .

loop_
_atom_site_aniso_label
_atom_site_aniso_U_11
_atom_site_aniso_U_22
_atom_site_aniso_U_33
_atom_site_aniso_U_23
_atom_site_aniso_U_13
_atom_site_aniso_U_12
I1 0.0094(3) 0.0089(3) 0.0084(3) -0.00034(19) 0.00174(19) -0.0003(2)
I2 0.0088(3) 0.0102(3) 0.0088(3) 0.00124(19) 0.00044(19) 0.0005(2)
I3 0.0103(3) 0.0121(3) 0.0098(3) 0.0015(2) 0.0007(2) -0.0036(2)
Rb1 0.0183(5) 0.0192(5) 0.0152(4) 0.0000(4) 0.0015(4) 0.0014(4)
Ga1 0.0081(6) 0.0078(6) 0.0093(6) 0.0009(5) 0.0015(5) 0.0004(5)
O1 0.019(3) 0.015(3) 0.011(3) -0.001(3) 0.002(3) 0.006(3)
O2 0.026(4) 0.023(4) 0.010(3) 0.000(3) 0.004(3) 0.005(3)
O3 0.013(3) 0.024(4) 0.024(4) -0.001(3) 0.002(3) -0.002(3)
O4 0.011(3) 0.017(3) 0.017(3) 0.011(3) 0.001(3) 0.003(3)
O5 0.022(4) 0.017(4) 0.014(3) -0.003(3) -0.001(3) -0.002(3)
O6 0.009(3) 0.028(4) 0.018(4) 0.009(3) -0.001(3) -0.003(3)
O7 0.012(3) 0.023(4) 0.013(3) 0.001(3) 0.003(3) 0.002(3)
O8 0.015(3) 0.031(4) 0.011(3) 0.005(3) -0.004(3) -0.004(3)
O9 0.023(4) 0.013(3) 0.022(4) 0.003(3) 0.002(3) 0.002(3)

loop_
_atom_type_symbol
_atom_type_description
_atom_type_scat_dispersion_real
_atom_type_scat_dispersion_imag
_atom_type_scat_source
O O 0.0106 0.006 'International Tables Vol C Tables 4.2.6.8 and 6.1.1.4'
Ga Ga 0.2307 1.6083 'International Tables Vol C Tables 4.2.6.8 and 6.1.1.4'
Rb Rb -0.9393 2.9676 'International Tables Vol C Tables 4.2.6.8 and 6.1.1.4'
I I -0.4742 1.8119 'International Tables Vol C Tables 4.2.6.8 and 6.1.1.4'
H H 0 0 'International Tables Vol C Tables 4.2.6.8 and 6.1.1.4'

loop_
_geom_angle_atom_site_label_1
_geom_angle_atom_site_label_2
_geom_angle_atom_site_label_3
_geom_angle
_geom_angle_site_symmetry_1
_geom_angle_site_symmetry_3
_geom_angle_publ_flag
O2 I1 O3 100.0(4) . . ?
O2 I1 O1 96.1(3) . . ?
O3 I1 O1 97.3(4) . . ?
O2 I1 Rb1 63.3(3) . 1_655 ?
O3 I1 Rb1 44.2(3) . 1_655 ?
O1 I1 Rb1 122.8(2) . 1_655 ?
O2 I1 Rb1 81.0(3) . . ?
O3 I1 Rb1 137.1(3) . . ?
O1 I1 Rb1 40.7(2) . . ?
Rb1 I1 Rb1 140.14(3) 1_655 . ?
O6 I2 O5 101.3(4) . . ?
O6 I2 O4 94.5(3) . . ?
O5 I2 O4 97.0(3) . . ?
O6 I2 Rb1 66.5(3) . 2_656 ?
O5 I2 Rb1 45.4(3) . 2_656 ?
O4 I2 Rb1 126.3(2) . 2_656 ?
O6 I2 Rb1 76.8(3) . 2_666 ?
O5 I2 Rb1 139.8(3) . 2_666 ?
O4 I2 Rb1 44.3(2) . 2_666 ?
Rb1 I2 Rb1 141.62(3) 2_656 2_666 ?
O8 I3 O7 97.3(3) . . ?
O8 I3 O9 98.1(4) . . ?
O7 I3 O9 93.2(4) . . ?
O8 I3 Rb1 41.2(2) . 1_556 ?
O7 I3 Rb1 126.5(2) . 1_556 ?
O9 I3 Rb1 69.6(2) . 1_556 ?
O8 I3 Rb1 134.6(3) . . ?
O7 I3 Rb1 39.5(2) . . ?
O9 I3 Rb1 76.7(2) . . ?
Rb1 I3 Rb1 142.82(3) 1_556 . ?
O8 Rb1 O7 118.1(2) 1_554 . ?
O8 Rb1 O2 72.7(2) 1_554 2_655 ?
O7 Rb1 O2 129.7(2) . 2_655 ?
O8 Rb1 O3 122.4(2) 1_554 1_455 ?
O7 Rb1 O3 62.6(2) . 1_455 ?
O2 Rb1 O3 156.5(2) 2_655 1_455 ?
O8 Rb1 O5 118.3(2) 1_554 2_656 ?
O7 Rb1 O5 73.4(2) . 2_656 ?
O2 Rb1 O5 60.4(2) 2_655 2_656 ?
O3 Rb1 O5 116.2(2) 1_455 2_656 ?
O8 Rb1 O6 59.7(2) 1_554 1_454 ?
O7 Rb1 O6 127.9(2) . 1_454 ?
O2 Rb1 O6 100.8(2) 2_655 1_454 ?
O3 Rb1 O6 76.2(2) 1_455 1_454 ?
O5 Rb1 O6 158.2(2) 2_656 1_454 ?
O8 Rb1 O1 77.7(2) 1_554 . ?
O7 Rb1 O1 53.97(19) . . ?
O2 Rb1 O1 85.8(2) 2_655 . ?
O3 Rb1 O1 113.9(2) 1_455 . ?
O5 Rb1 O1 62.0(2) 2_656 . ?
O6 Rb1 O1 131.7(2) 1_454 . ?
O8 Rb1 O4 68.0(2) 1_554 2_666 ?
O7 Rb1 O4 52.7(2) . 2_666 ?
O2 Rb1 O4 126.8(2) 2_655 2_666 ?
O3 Rb1 O4 76.7(2) 1_455 2_666 ?
O5 Rb1 O4 110.72(19) 2_656 2_666 ?
O6 Rb1 O4 89.1(2) 1_454 2_666 ?
O1 Rb1 O4 52.21(19) . 2_666 ?
O8 Rb1 O9 161.0(2) 1_554 2_556 ?
O7 Rb1 O9 79.8(2) . 2_556 ?
O2 Rb1 O9 101.3(2) 2_655 2_556 ?
O3 Rb1 O9 58.3(2) 1_455 2_556 ?
O5 Rb1 O9 70.8(2) 2_656 2_556 ?
O6 Rb1 O9 105.3(2) 1_454 2_556 ?
O1 Rb1 O9 120.4(2) . 2_556 ?
O4 Rb1 O9 126.43(19) 2_666 2_556 ?
O8 Rb1 O2 111.34(19) 1_554 1_455 ?
O7 Rb1 O2 109.52(18) . 1_455 ?
O2 Rb1 O2 110.45(16) 2_655 1_455 ?
O3 Rb1 O2 49.10(19) 1_455 1_455 ?
O5 Rb1 O2 120.8(2) 2_656 1_455 ?
O6 Rb1 O2 52.27(19) 1_454 1_455 ?
O1 Rb1 O2 163.00(18) . 1_455 ?
O4 Rb1 O2 116.40(18) 2_666 1_455 ?
O9 Rb1 O2 53.05(19) 2_556 1_455 ?
O8 Rb1 Rb1 96.38(15) 1_554 2 ?
O7 Rb1 Rb1 145.13(15) . 2 ?
O2 Rb1 Rb1 62.90(16) 2_655 2 ?
O3 Rb1 Rb1 95.73(15) 1_455 2 ?
O5 Rb1 Rb1 95.59(15) 2_656 2 ?
O6 Rb1 Rb1 64.26(16) 1_454 2 ?
O1 Rb1 Rb1 148.26(14) . 2 ?
O4 Rb1 Rb1 153.37(13) 2_666 2 ?
O9 Rb1 Rb1 65.34(15) 2_556 2 ?
O2 Rb1 Rb1 47.55(12) 1_455 2 ?
O8 Rb1 Ga1 88.10(15) 1_554 . ?
O7 Rb1 Ga1 30.96(14) . . ?
O2 Rb1 Ga1 116.37(16) 2_655 . ?
O3 Rb1 Ga1 83.97(15) 1_455 . ?
O5 Rb1 Ga1 79.97(14) 2_656 . ?
O6 Rb1 Ga1 120.52(16) 1_454 . ?
O1 Rb1 Ga1 30.61(13) . . ?
O4 Rb1 Ga1 31.48(12) 2_666 . ?
O9 Rb1 Ga1 110.41(15) 2_556 . ?
O2 Rb1 Ga1 132.85(12) 1_455 . ?
Rb1 Rb1 Ga1 174.83(5) 2 . ?
O1 Ga1 O1 180.0(4) . 2_666 ?
O1 Ga1 O7 86.8(3) . . ?
O1 Ga1 O7 93.2(3) 2_666 . ?
O1 Ga1 O7 93.2(3) . 2_666 ?
O1 Ga1 O7 86.8(3) 2_666 2_666 ?
O7 Ga1 O7 180 . 2_666 ?
O1 Ga1 O4 86.2(3) . 2_666 ?
O1 Ga1 O4 93.8(3) 2_666 2_666 ?
O7 Ga1 O4 85.6(3) . 2_666 ?
O7 Ga1 O4 94.4(3) 2_666 2_666 ?
O1 Ga1 O4 93.8(3) . . ?
O1 Ga1 O4 86.2(3) 2_666 . ?
O7 Ga1 O4 94.4(3) . . ?
O7 Ga1 O4 85.6(3) 2_666 . ?
O4 Ga1 O4 180 2_666 . ?
O1 Ga1 Rb1 51.5(2) . . ?
O1 Ga1 Rb1 128.5(2) 2_666 . ?
O7 Ga1 Rb1 50.0(2) . . ?
O7 Ga1 Rb1 130.0(2) 2_666 . ?
O4 Ga1 Rb1 54.8(2) 2_666 . ?
O4 Ga1 Rb1 125.2(2) . . ?
O1 Ga1 Rb1 128.5(2) . 2_666 ?
O1 Ga1 Rb1 51.5(2) 2_666 2_666 ?
O7 Ga1 Rb1 130.0(2) . 2_666 ?
O7 Ga1 Rb1 50.0(2) 2_666 2_666 ?
O4 Ga1 Rb1 125.2(2) 2_666 2_666 ?
O4 Ga1 Rb1 54.8(2) . 2_666 ?
Rb1 Ga1 Rb1 180 . 2_666 ?
I1 O1 Ga1 126.9(4) . . ?
I1 O1 Rb1 115.7(3) . . ?
Ga1 O1 Rb1 97.8(3) . . ?
I1 O2 Rb1 141.3(4) . 2_655 ?
I1 O2 Rb1 90.0(3) . 1_655 ?
Rb1 O2 Rb1 69.56(16) 2_655 1_655 ?
I1 O3 Rb1 110.5(3) . 1_655 ?
I2 O4 Ga1 137.5(4) . . ?
I2 O4 Rb1 111.5(3) . 2_666 ?
Ga1 O4 Rb1 93.7(2) . 2_666 ?
I2 O5 Rb1 109.2(3) . 2_656 ?
I2 O6 Rb1 137.4(4) . 1_656 ?
I3 O7 Ga1 132.0(4) . . ?
I3 O7 Rb1 117.2(3) . . ?
Ga1 O7 Rb1 99.0(3) . . ?
I3 O8 Rb1 115.0(3) . 1_556 ?
H1 O9 I3 105(2) . . ?
H1 O9 Rb1 67(10) . 2_556 ?
I3 O9 Rb1 134.8(4) . 2_556 ?

loop_
_geom_bond_atom_site_label_1
_geom_bond_atom_site_label_2
_geom_bond_distance
_geom_bond_site_symmetry_2
_geom_bond_publ_flag
I1 O2 1.787(7) . ?
I1 O3 1.819(8) . ?
I1 O1 1.835(7) . ?
I1 Rb1 3.9822(12) 1_655 ?
I1 Rb1 4.1422(12) . ?
I2 O6 1.796(7) . ?
I2 O5 1.801(7) . ?
I2 O4 1.824(7) . ?
I2 Rb1 3.9645(12) 2_656 ?
I2 Rb1 4.1410(12) 2_666 ?
I3 O8 1.780(7) . ?
I3 O7 1.825(7) . ?
I3 O9 1.858(8) . ?
I3 Rb1 3.9972(12) 1_556 ?
I3 Rb1 4.1140(12) . ?
Rb1 O8 2.904(8) 1_554 ?
Rb1 O7 2.946(7) . ?
Rb1 O2 2.949(8) 2_655 ?
Rb1 O3 2.962(8) 1_455 ?
Rb1 O5 2.989(8) 2_656 ?
Rb1 O6 3.000(7) 1_454 ?
Rb1 O1 3.001(7) . ?
Rb1 O4 3.109(7) 2_666 ?
Rb1 O9 3.194(8) 2_556 ?
Rb1 O2 3.557(8) 1_455 ?
Rb1 Rb1 3.744(2) 2 ?
Rb1 Ga1 3.7964(10) . ?
Ga1 O1 1.951(7) . ?
Ga1 O1 1.951(7) 2_666 ?
Ga1 O7 1.977(7) . ?
Ga1 O7 1.977(7) 2_666 ?
Ga1 O4 1.987(7) 2_666 ?
Ga1 O4 1.987(7) . ?
O9 H1 0.95(2) . ?
